data_2007747
loop_
_publ_author_name
'Bolte, Michael'
'Pfizer, Jos\'e'
'Weigand, Barbara-Sylvia'

_publ_section_title
;
 4-Acetyl-4-methylheptanedinitrile at 173K
;
_journal_issue 10
_journal_name_full 'Acta Crystallographica Section C'
_journal_page_first 1461
_journal_page_last 1462
_journal_paper_doi 10.1107/S0108270198006210
_journal_volume 54
_journal_year 1998
_chemical_formula_moiety 'C10 H14 N2 O'
_chemical_formula_sum 'C10 H14 N2 O'
_chemical_formula_weight 178.23
_chemical_name_systematic
;
4-Acetyl-4-methyl-heptanedinitrile
;
_space_group_IT_number 14
_symmetry_cell_setting monoclinic
_symmetry_space_group_name_Hall '-P 2yn'
_symmetry_space_group_name_H-M 'P 1 21/n 1'
_audit_creation_method SHELXL-97
_cell_angle_alpha 90
_cell_angle_beta 102.8520(10)
_cell_angle_gamma 90
_cell_formula_units_Z 4
_cell_length_a 8.27900(10)
_cell_length_b 13.20310(10)
_cell_length_c 9.65250(10)
_cell_measurement_reflns_used 6792
_cell_measurement_temperature 173
_cell_measurement_theta_max 25
_cell_measurement_theta_min 1
_cell_volume 1028.667(19)
_computing_cell_refinement SMART
_computing_data_collection 'SMART (Siemens, 1995)'
_computing_data_reduction 'SAINT (Siemens, 1995)'
_computing_molecular_graphics 'XP in SHELXTL-Plus (Sheldrick, 1991)'
_computing_structure_refinement 'SHELXL97 (Sheldrick, 1997)'
_computing_structure_solution 'SHELXS97 (Sheldrick, 1990)'
_diffrn_ambient_temperature 173
_diffrn_measurement_device 'Siemens CCD three-circle'
_diffrn_measurement_method \w
_diffrn_radiation_monochromator 'highly oriented graphite crystal'
_diffrn_radiation_source 'fine-focus sealed tube'
_diffrn_radiation_type MoK\a
_diffrn_radiation_wavelength 0.71073
_diffrn_reflns_av_R_equivalents 0.019
_diffrn_reflns_av_sigmaI/netI 0.0144
_diffrn_reflns_limit_h_max 10
_diffrn_reflns_limit_h_min -10
_diffrn_reflns_limit_k_max 16
_diffrn_reflns_limit_k_min -16
_diffrn_reflns_limit_l_max 12
_diffrn_reflns_limit_l_min -11
_diffrn_reflns_number 7842
_diffrn_reflns_theta_full 26.39
_diffrn_reflns_theta_max 26.39
_diffrn_reflns_theta_min 2.66
_diffrn_standards_decay_% 0
_diffrn_standards_interval_time 1200
_diffrn_standards_number 260
_exptl_absorpt_coefficient_mu 0.076
_exptl_absorpt_correction_type none
_exptl_crystal_colour colourless
_exptl_crystal_density_diffrn 1.151
_exptl_crystal_density_method 'not measured'
_exptl_crystal_description block
_exptl_crystal_F_000 384
_exptl_crystal_size_max 0.90
_exptl_crystal_size_mid 0.40
_exptl_crystal_size_min 0.40
_refine_diff_density_max 0.218
_refine_diff_density_min -0.171
_refine_ls_extinction_method none
_refine_ls_goodness_of_fit_all 1.076
_refine_ls_goodness_of_fit_ref 1.076
_refine_ls_hydrogen_treatment 'H atoms treated by a mixture of independent and constrained refinement'
_refine_ls_matrix_type full
_refine_ls_number_parameters 119
_refine_ls_number_reflns 2100
_refine_ls_number_restraints 0
_refine_ls_restrained_S_all 1.076
_refine_ls_R_factor_all 0.044
_refine_ls_R_factor_gt 0.040
_refine_ls_R_factor_obs 0.040
_refine_ls_shift/su_max <0.001
_refine_ls_shift/su_mean 0.000
_refine_ls_structure_factor_coef Fsqd
_refine_ls_weighting_details 'w = 1/[\s^2^(Fo^2^)+(0.0493P)^2^+0.3147P] where P = (Fo^2^+2Fc^2^)/3'
_refine_ls_weighting_scheme calc
_refine_ls_wR_factor_all 0.108
_refine_ls_wR_factor_obs 0.104
_refine_ls_wR_factor_ref 0.108
_reflns_number_gt 1916
_reflns_number_total 2100
_reflns_threshold_expression I>2\s(I)
_cod_data_source_file na1367.cif
_cod_data_source_block na1367
_cod_depositor_comments
;
The following automatic conversions were performed:
'_symmetry_cell_setting' value 'Monoclinic' changed to 'monoclinic'
according to '/home/saulius/struct/CIF-dictionaries/cif_core.dic'
dictionary named 'cif_core.dic' version 2.4.1 from 2010-06-29.

Automatic conversion script
Id: cif_fix_enum 1527 2010-12-29 10:47:43Z saulius 

The following automatic conversions were performed:

'_symmetry_cell_setting' value 'Monoclinic' changed to 'monoclinic'
according to /home/saulius/struct/CIF-dictionaries/cif_core.dic
dictionary named 'cif_core.dic' version 2.4.1 from 2010-06-29.

Automatic conversion script
Id: cif_fix_values 1715 2011-07-08 13:25:40Z adriana 

The following automatic conversions were performed:

'_refine_ls_weighting_scheme' value 'calc w =
1/[\s^2^(Fo^2^)+(0.0493P)^2^+0.3147P] where P = (Fo^2^+2Fc^2^)/3' was
changed to 'calc'. New tag '_refine_ls_weighting_details' was
created. The value of the new tag was set to 'w =
1/[\s^2^(Fo^2^)+(0.0493P)^2^+0.3147P] where P = (Fo^2^+2Fc^2^)/3'.

Automatic conversion script
Id: cif_fix_values 3143 2015-03-26 13:38:13Z robertas 
;
_cod_original_cell_volume 1028.667(18)
_cod_original_sg_symbol_H-M 'P 21/n'
_cod_database_code 2007747

loop_
_symmetry_equiv_pos_as_xyz
'x, y, z'
'-x+1/2, y+1/2, -z+1/2'
'-x, -y, -z'
'x-1/2, -y-1/2, z-1/2'

loop_
_atom_site_label
_atom_site_fract_x
_atom_site_fract_y
_atom_site_fract_z
_atom_site_U_iso_or_equiv
_atom_site_adp_type
_atom_site_calc_flag
_atom_site_refinement_flags
_atom_site_occupancy
_atom_site_disorder_assembly
_atom_site_disorder_group
_atom_site_type_symbol
C1 0.08748(16) 0.46955(10) 0.70438(15) 0.0397(3) Uani d . 1 . . C
H1A 0.1535 0.4571 0.6335 0.060 Uiso calc R 1 . . H
H1B -0.0014 0.5176 0.6660 0.060 Uiso calc R 1 . . H
H1C 0.0392 0.4057 0.7275 0.060 Uiso calc R 1 . . H
C2 0.19627(13) 0.51282(9) 0.83614(12) 0.0293(3) Uani d . 1 . . C
O2 0.23481(12) 0.46219(8) 0.94344(11) 0.0486(3) Uani d . 1 . . O
C3 0.25761(13) 0.62221(9) 0.83263(11) 0.0258(3) Uani d . 1 . . C
C31 0.10529(14) 0.69331(9) 0.79438(12) 0.0293(3) Uani d . 1 . . C
H31A 0.1442 0.7642 0.7947 0.035 Uiso calc R 1 . . H
H31B 0.0425 0.6774 0.6970 0.035 Uiso calc R 1 . . H
C32 -0.01076(15) 0.68374(10) 0.89750(14) 0.0355(3) Uani d . 1 . . C
H32A -0.0478 0.6126 0.8993 0.043 Uiso calc R 1 . . H
H32B 0.0505 0.7018 0.9945 0.043 Uiso calc R 1 . . H
C33 -0.15557(16) 0.74958(10) 0.85633(14) 0.0375(3) Uani d . 1 . . C
N34 -0.26776(16) 0.80074(11) 0.82153(15) 0.0581(4) Uani d . 1 . . N
C35 0.35518(13) 0.63257(9) 0.71399(12) 0.0278(3) Uani d . 1 . . C
H35A 0.2788 0.6205 0.6209 0.033 Uiso calc R 1 . . H
H35B 0.3973 0.7027 0.7140 0.033 Uiso calc R 1 . . H
C36 0.50214(14) 0.55846(10) 0.73094(13) 0.0313(3) Uani d . 1 . . C
H36A 0.5723 0.5647 0.8280 0.038 Uiso calc R 1 . . H
H36B 0.4596 0.4882 0.7188 0.038 Uiso calc R 1 . . H
C37 0.60278(14) 0.57846(9) 0.62700(13) 0.0324(3) Uani d . 1 . . C
N38 0.68123(14) 0.59566(9) 0.54640(13) 0.0442(3) Uani d . 1 . . N
C4 0.36720(15) 0.65265(11) 0.97674(13) 0.0366(3) Uani d . 1 . . C
H4A 0.4050 0.7226 0.9718 0.055 Uiso calc R 1 . . H
H4B 0.4633 0.6075 0.9999 0.055 Uiso calc R 1 . . H
H4C 0.3032 0.6473 1.0505 0.055 Uiso calc R 1 . . H

loop_
_atom_site_aniso_label
_atom_site_aniso_U_11
_atom_site_aniso_U_22
_atom_site_aniso_U_33
_atom_site_aniso_U_12
_atom_site_aniso_U_13
_atom_site_aniso_U_23
C1 0.0332(7) 0.0374(7) 0.0490(8) -0.0069(5) 0.0102(6) -0.0076(6)
C2 0.0210(5) 0.0336(6) 0.0352(6) 0.0043(4) 0.0104(4) 0.0049(5)
O2 0.0400(5) 0.0517(6) 0.0532(6) 0.0015(4) 0.0081(4) 0.0273(5)
C3 0.0228(5) 0.0312(6) 0.0235(5) 0.0016(4) 0.0057(4) 0.0017(4)
C31 0.0277(6) 0.0311(6) 0.0302(6) 0.0044(4) 0.0089(5) 0.0038(4)
C32 0.0298(6) 0.0415(7) 0.0376(7) 0.0079(5) 0.0130(5) 0.0041(5)
C33 0.0325(6) 0.0447(7) 0.0372(7) 0.0059(6) 0.0120(5) -0.0054(5)
N34 0.0456(7) 0.0698(9) 0.0596(8) 0.0252(7) 0.0130(6) -0.0038(7)
C35 0.0252(5) 0.0321(6) 0.0275(6) 0.0003(4) 0.0089(4) 0.0033(4)
C36 0.0271(6) 0.0396(7) 0.0286(6) 0.0035(5) 0.0092(5) 0.0022(5)
C37 0.0261(6) 0.0368(7) 0.0345(6) 0.0009(5) 0.0075(5) -0.0047(5)
N38 0.0399(6) 0.0498(7) 0.0490(7) -0.0018(5) 0.0228(5) -0.0042(5)
C4 0.0298(6) 0.0498(8) 0.0288(6) 0.0018(5) 0.0034(5) -0.0065(5)

loop_
_atom_type_symbol
_atom_type_description
_atom_type_scat_dispersion_real
_atom_type_scat_dispersion_imag
_atom_type_scat_source
C C 0.0033 0.0016 'International Tables Vol C Tables 4.2.6.8 and 6.1.1.4'
H H 0.0000 0.0000 'International Tables Vol C Tables 4.2.6.8 and 6.1.1.4'
N N 0.0061 0.0033 'International Tables Vol C Tables 4.2.6.8 and 6.1.1.4'
O O 0.0106 0.0060 'International Tables Vol C Tables 4.2.6.8 and 6.1.1.4'

loop_
_geom_angle_atom_site_label_1
_geom_angle_atom_site_label_2
_geom_angle_atom_site_label_3
_geom_angle
_geom_angle_publ_flag
O2 C2 C1 120.55(12) ?
O2 C2 C3 120.78(11) ?
C1 C2 C3 118.66(10) ?
C2 C3 C4 110.99(10) ?
C2 C3 C35 109.24(9) ?
C4 C3 C35 110.29(9) ?
C2 C3 C31 108.65(9) ?
C4 C3 C31 110.05(9) ?
C35 C3 C31 107.54(9) ?
C32 C31 C3 112.91(9) ?
C33 C32 C31 111.62(10) ?
N34 C33 C32 178.59(14) y
C36 C35 C3 113.27(9) ?
C37 C36 C35 111.65(10) ?
N38 C37 C36 178.92(14) y

loop_
_geom_bond_atom_site_label_1
_geom_bond_atom_site_label_2
_geom_bond_site_symmetry_2
_geom_bond_distance
_geom_bond_publ_flag
C1 C2 . 1.4985(17) ?
C2 O2 . 1.2143(15) y
C2 C3 . 1.5338(16) ?
C3 C4 . 1.5357(16) ?
C3 C35 . 1.5474(14) ?
C3 C31 . 1.5494(15) ?
C31 C32 . 1.5347(16) ?
C32 C33 . 1.4626(17) y
C33 N34 . 1.1371(18) y
C35 C36 . 1.5414(16) ?
C36 C37 . 1.4637(16) y
C37 N38 . 1.1417(16) y

loop_
_geom_torsion_atom_site_label_1
_geom_torsion_atom_site_label_2
_geom_torsion_atom_site_label_3
_geom_torsion_atom_site_label_4
_geom_torsion
_geom_torsion_publ_flag
O2 C2 C3 C4 0.19(15) ?
C1 C2 C3 C4 -179.88(10) ?
O2 C2 C3 C35 122.01(11) ?
C1 C2 C3 C35 -58.06(13) ?
O2 C2 C3 C31 -120.95(11) ?
C1 C2 C3 C31 58.99(13) ?
C2 C3 C31 C32 57.06(13) y
C4 C3 C31 C32 -64.65(13) y
C35 C3 C31 C32 175.19(10) y
C3 C31 C32 C33 -178.38(10) y
C31 C32 C33 N34 24(6) y
C2 C3 C35 C36 -56.96(12) ?
C4 C3 C35 C36 65.28(13) ?
C31 C3 C35 C36 -174.71(9) ?
C3 C35 C36 C37 -173.28(10) ?
C35 C36 C37 N38 46(7) y

loop_
_cod_related_entry_id
_cod_related_entry_database
_cod_related_entry_code
1 ChemSpider 14762
